data_7002236
loop_
_publ_author_name
'Fang, Ming'
'Zhao, Bin'
'Zuo, Ya'
'Chen, Jun'
'Shi, Wei'
'Liang, Jing'
'Cheng, Peng'

_publ_section_title
;
 Unique two-fold interpenetration of 3D microporous 3d--4f
 heterometal--organic frameworks (HMOF) based on a rigid ligand
;
_journal_issue 37
_journal_name_full 'Dalton Transactions'
_journal_page_first 7765
_journal_page_last 7770
_journal_paper_doi 10.1039/b903737c
_journal_year 2009
_chemical_formula_sum 'C36 H31.5 Cu1.5 Gd N6 O18.75'
_chemical_formula_weight 1100.73
_chemical_name_systematic
;
?
;
_space_group_IT_number 15
_symmetry_cell_setting monoclinic
_symmetry_space_group_name_Hall '-C 2yc'
_symmetry_space_group_name_H-M 'C 1 2/c 1'
_atom_sites_solution_hydrogens geom
_atom_sites_solution_primary direct
_atom_sites_solution_secondary difmap
_audit_creation_method SHELXL-97
_cell_angle_alpha 90.00
_cell_angle_beta 109.110(3)
_cell_angle_gamma 90.00
_cell_formula_units_Z 8
_cell_length_a 25.1360(17)
_cell_length_b 12.4100(9)
_cell_length_c 26.8552(13)
_cell_measurement_reflns_used 8826
_cell_measurement_temperature 293(2)
_cell_measurement_theta_max 27.9163
_cell_measurement_theta_min 1.6380
_cell_volume 7915.5(9)
_computing_cell_refinement 'CrystalClear (Rigaku/MSC Inc., 2005)'
_computing_data_collection 'CrystalClear (Rigaku/MSC Inc., 2005)'
_computing_data_reduction 'CrystalClear (Rigaku/MSC Inc., 2005)'
_computing_structure_refinement 'SHELXL-97 (Sheldrick, 1997)'
_computing_structure_solution 'SHELXS-97 (Sheldrick, 1990)'
_diffrn_ambient_temperature 293(2)
_diffrn_detector_area_resol_mean 28.5714
_diffrn_measured_fraction_theta_full 1.000
_diffrn_measured_fraction_theta_max 1.000
_diffrn_measurement_method dtprofit.ref
_diffrn_radiation_monochromator graphite
_diffrn_radiation_source 'fine-focus sealed tube'
_diffrn_radiation_type MoK\a
_diffrn_radiation_wavelength 0.71070
_diffrn_reflns_av_R_equivalents 0.0388
_diffrn_reflns_av_sigmaI/netI 0.0306
_diffrn_reflns_limit_h_max 30
_diffrn_reflns_limit_h_min -30
_diffrn_reflns_limit_k_max 14
_diffrn_reflns_limit_k_min -13
_diffrn_reflns_limit_l_max 31
_diffrn_reflns_limit_l_min -32
_diffrn_reflns_number 29444
_diffrn_reflns_theta_full 25.10
_diffrn_reflns_theta_max 25.10
_diffrn_reflns_theta_min 1.71
_exptl_absorpt_coefficient_mu 2.550
_exptl_absorpt_correction_T_max 1.0000
_exptl_absorpt_correction_T_min 0.8184
_exptl_absorpt_correction_type multi-scan
_exptl_absorpt_process_details SADABS
_exptl_crystal_colour Blue
_exptl_crystal_density_diffrn 1.847
_exptl_crystal_density_method 'not measured'
_exptl_crystal_description Prism
_exptl_crystal_F_000 4376
_exptl_crystal_size_max 0.2400
_exptl_crystal_size_mid 0.1600
_exptl_crystal_size_min 0.1400
_refine_diff_density_max 1.876
_refine_diff_density_min -0.743
_refine_diff_density_rms 0.128
_refine_ls_extinction_coef 0.000071(9)
_refine_ls_extinction_expression Fc^*^=kFc[1+0.001xFc^2^\l^3^/sin(2\q)]^-1/4^
_refine_ls_extinction_method SHELXL
_refine_ls_goodness_of_fit_ref 1.090
_refine_ls_hydrogen_treatment constr
_refine_ls_matrix_type full
_refine_ls_number_parameters 606
_refine_ls_number_reflns 7040
_refine_ls_number_restraints 18
_refine_ls_restrained_S_all 1.088
_refine_ls_R_factor_all 0.0401
_refine_ls_R_factor_gt 0.0364
_refine_ls_shift/su_max 0.002
_refine_ls_shift/su_mean 0.000
_refine_ls_structure_factor_coef Fsqd
_refine_ls_weighting_details 'calc w=1/[\s^2^(Fo^2^)+(0.0342P)^2^+81.8916P] where P=(Fo^2^+2Fc^2^)/3'
_refine_ls_weighting_scheme calc
_refine_ls_wR_factor_gt 0.0882
_refine_ls_wR_factor_ref 0.0903
_reflns_number_gt 6527
_reflns_number_total 7040
_reflns_threshold_expression >2sigma(I)
_cod_data_source_file B903737C.txt
_cod_data_source_block r70726d
_cod_depositor_comments
;
The following automatic conversions were performed:
'_symmetry_cell_setting' value 'Monoclinic' changed to 'monoclinic'
according to '/home/saulius/struct/CIF-dictionaries/cif_core.dic'
dictionary named 'cif_core.dic' version 2.4.1 from
2010-06-29.

'_exptl_absorpt_correction_type' value 'Multi-scan' changed
to 'multi-scan' according to
'/home/saulius/struct/CIF-dictionaries/cif_core.dic' dictionary named
'cif_core.dic' version 2.4.1 from
2010-06-29.

'_refine_ls_hydrogen_treatment' value 'Constr' changed to
'constr' according to '/home/saulius/struct/CIF-dictionaries/cif_core.dic'
dictionary named 'cif_core.dic' version 2.4.1 from 2010-06-29.

Automatic conversion script
Id: cif_fix_enum 1527 2010-12-29 10:47:43Z saulius 
;
_cod_original_sg_symbol_H-M C2/c
_cod_original_formula_sum 'C36 H31.50 Cu1.50 Gd N6 O18.75'
_cod_database_code 7002236

loop_
_symmetry_equiv_pos_as_xyz
'x, y, z'
'-x, y, -z+1/2'
'x+1/2, y+1/2, z'
'-x+1/2, y+1/2, -z+1/2'
'-x, -y, -z'
'x, -y, z-1/2'
'-x+1/2, -y+1/2, -z'
'x+1/2, -y+1/2, z-1/2'

loop_
_atom_site_label
_atom_site_type_symbol
_atom_site_fract_x
_atom_site_fract_y
_atom_site_fract_z
_atom_site_U_iso_or_equiv
_atom_site_adp_type
_atom_site_occupancy
_atom_site_symmetry_multiplicity
_atom_site_calc_flag
_atom_site_refinement_flags
_atom_site_disorder_assembly
_atom_site_disorder_group
Gd1 Gd 0.373315(6) 0.215076(12) 0.454617(5) 0.01026(4) Uani 1 1 d . . .
Cu1 Cu 0.747173(15) 0.20973(3) 0.634592(14) 0.01215(9) Uani 1 1 d . . .
Cu2 Cu 0.0000 0.25069(5) 0.2500 0.01845(13) Uani 1 2 d S . .
C1 C 0.68209(12) 0.3472(3) 0.67989(11) 0.0136(7) Uani 1 1 d . . .
C2 C 0.67234(12) 0.4265(3) 0.71227(12) 0.0144(7) Uani 1 1 d . . .
H2 H 0.6370 0.4581 0.7044 0.017 Uiso 1 1 d R . .
C3 C 0.71620(12) 0.4577(3) 0.75676(11) 0.0140(7) Uani 1 1 d . . .
C4 C 0.76766(12) 0.4055(3) 0.76892(12) 0.0155(7) Uani 1 1 d . . .
H4 H 0.7965 0.4210 0.8000 0.019 Uiso 1 1 d R . .
C5 C 0.77512(13) 0.3302(3) 0.73414(12) 0.0162(7) Uani 1 1 d . . .
H5 H 0.8100 0.2969 0.7417 0.019 Uiso 1 1 d R . .
C6 C 0.63770(13) 0.3029(3) 0.63308(12) 0.0147(7) Uani 1 1 d . . .
C7 C 0.58129(12) 0.3286(3) 0.62118(12) 0.0149(7) Uani 1 1 d . . .
H7 H 0.5701 0.3802 0.6409 0.018 Uiso 1 1 d R . .
C8 C 0.54152(13) 0.2768(3) 0.57975(12) 0.0167(8) Uani 1 1 d . . .
C9 C 0.56005(13) 0.1990(3) 0.55164(12) 0.0192(8) Uani 1 1 d . . .
H9 H 0.5344 0.1615 0.5241 0.023 Uiso 1 1 d R . .
C10 C 0.61714(13) 0.1787(3) 0.56535(12) 0.0181(8) Uani 1 1 d . . .
H10 H 0.6293 0.1270 0.5464 0.022 Uiso 1 1 d R . .
C11 C 0.70948(13) 0.5506(3) 0.79013(12) 0.0172(8) Uani 1 1 d . . .
C12 C 0.47902(13) 0.3008(3) 0.56614(12) 0.0190(8) Uani 1 1 d . . .
C13 C 0.11093(12) 0.3191(3) 0.25670(12) 0.0139(7) Uani 1 1 d . . .
C14 C 0.16934(12) 0.3311(3) 0.27709(12) 0.0151(7) Uani 1 1 d . . .
H14 H 0.1883 0.3721 0.2593 0.018 Uiso 1 1 d R . .
C15 C 0.19858(13) 0.2806(3) 0.32439(12) 0.0149(7) Uani 1 1 d . . .
C16 C 0.16885(14) 0.2196(3) 0.34945(13) 0.0197(8) Uani 1 1 d . . .
H16 H 0.1877 0.1855 0.3812 0.024 Uiso 1 1 d R . .
C17 C 0.11158(14) 0.2093(3) 0.32715(13) 0.0212(8) Uani 1 1 d . . .
H17 H 0.0921 0.1673 0.3441 0.025 Uiso 1 1 d R . .
C18 C 0.07491(12) 0.3736(3) 0.20762(12) 0.0152(7) Uani 1 1 d . . .
C19 C 0.09612(12) 0.4388(3) 0.17700(12) 0.0152(7) Uani 1 1 d . . .
H19 H 0.1348 0.4479 0.1853 0.018 Uiso 1 1 d R . .
C20 C 0.05917(12) 0.4912(3) 0.13366(12) 0.0161(7) Uani 1 1 d . . .
C21 C 0.00175(13) 0.4740(3) 0.12189(13) 0.0212(8) Uani 1 1 d . . .
H21 H -0.0240 0.5081 0.0932 0.025 Uiso 1 1 d R . .
C22 C -0.01622(13) 0.4055(3) 0.15351(13) 0.0226(9) Uani 1 1 d . . .
H22 H -0.0546 0.3930 0.1450 0.027 Uiso 1 1 d R . .
C23 C 0.26159(13) 0.2939(3) 0.34941(12) 0.0169(8) Uani 1 1 d . . .
C24 C 0.08198(12) 0.5659(3) 0.10130(11) 0.0147(7) Uani 1 1 d . . .
C25 C 0.30658(12) -0.1941(3) 0.57210(11) 0.0141(7) Uani 1 1 d . . .
C26 C 0.33183(13) -0.1190(3) 0.54889(12) 0.0167(7) Uani 1 1 d . . .
H26 H 0.3567 -0.1410 0.5317 0.020 Uiso 1 1 d R . .
C27 C 0.31959(12) -0.0105(3) 0.55159(12) 0.0150(7) Uani 1 1 d . . .
C28 C 0.28442(13) 0.0193(3) 0.57957(12) 0.0171(8) Uani 1 1 d . . .
H28 H 0.2746 0.0912 0.5811 0.021 Uiso 1 1 d R . .
C29 C 0.26425(13) -0.0581(3) 0.60513(12) 0.0176(8) Uani 1 1 d . . .
H29 H 0.2431 -0.0368 0.6260 0.021 Uiso 1 1 calc R . .
C30 C 0.30919(13) -0.3123(3) 0.56390(12) 0.0149(7) Uani 1 1 d . . .
C31 C 0.33875(13) -0.3593(3) 0.53424(12) 0.0185(8) Uani 1 1 d . . .
H31 H 0.3613 -0.3171 0.5206 0.022 Uiso 1 1 d R . .
C32 C 0.33446(13) -0.4694(3) 0.52478(12) 0.0186(8) Uani 1 1 d . . .
C33 C 0.30050(13) -0.5297(3) 0.54623(12) 0.0174(8) Uani 1 1 d . . .
H33 H 0.2958 -0.6033 0.5398 0.021 Uiso 1 1 d R . .
C34 C 0.27389(13) -0.4786(3) 0.57711(12) 0.0161(8) Uani 1 1 d . . .
H34 H 0.2524 -0.5194 0.5924 0.019 Uiso 1 1 d R . .
C35 C 0.34072(13) 0.0710(3) 0.52057(12) 0.0162(8) Uani 1 1 d . . .
C36 C 0.36608(15) -0.5214(3) 0.49168(13) 0.0237(8) Uani 1 1 d . . .
N1 N 0.73390(10) 0.3031(2) 0.68985(10) 0.0132(6) Uani 1 1 d . . .
N2 N 0.65575(10) 0.2302(2) 0.60470(10) 0.0149(6) Uani 1 1 d . . .
N3 N 0.08275(10) 0.2582(2) 0.28142(10) 0.0170(6) Uani 1 1 d . . .
N4 N 0.01909(10) 0.3561(2) 0.19592(10) 0.0170(7) Uani 1 1 d . . .
N5 N 0.27403(10) -0.1641(2) 0.60104(10) 0.0147(6) Uani 1 1 d . . .
N6 N 0.27788(10) -0.3719(2) 0.58600(10) 0.0137(6) Uani 1 1 d . . .
O1 O 0.75519(9) 0.58210(18) 0.82388(8) 0.0181(5) Uani 1 1 d . . .
O2 O 0.66238(10) 0.5909(2) 0.78321(10) 0.0296(7) Uani 1 1 d . . .
O3 O 0.46419(10) 0.3658(3) 0.59394(11) 0.0419(8) Uani 1 1 d . . .
O4 O 0.44739(10) 0.2517(2) 0.52708(10) 0.0296(7) Uani 1 1 d . . .
O5 O 0.28393(9) 0.23798(19) 0.39068(8) 0.0184(6) Uani 1 1 d . . .
O6 O 0.28598(9) 0.3587(2) 0.32906(10) 0.0263(6) Uani 1 1 d . . .
O7 O 0.13446(8) 0.57474(19) 0.11274(8) 0.0183(6) Uani 1 1 d . . .
O8 O 0.04801(9) 0.61841(18) 0.06421(8) 0.0178(5) Uani 1 1 d . . .
O9 O 0.31987(9) 0.16395(19) 0.51385(9) 0.0219(6) Uani 1 1 d . . .
O10 O 0.37708(9) 0.04073(18) 0.50045(9) 0.0218(6) Uani 1 1 d . . .
O11 O 0.40537(13) -0.4694(2) 0.48458(12) 0.0545(8) Uani 1 1 d . . .
O12 O 0.34905(10) -0.61342(19) 0.47349(9) 0.0244(6) Uani 1 1 d . . .
O13 O 0.39298(10) 0.3130(2) 0.38325(10) 0.0294(7) Uani 1 1 d . . .
O14 O -0.0081(2) 0.1052(4) 0.29943(19) 0.0649(7) Uani 0.75 1 d PU . .
O19 O 0.52462(13) 0.4444(3) 0.06368(15) 0.0583(10) Uani 1 1 d . . .
O15 O 0.46063(13) 0.7513(3) 0.56861(14) 0.0542(10) Uani 1 1 d . . .
O16 O 0.4143(2) 0.2378(6) 0.2926(2) 0.093(2) Uani 0.75 1 d P . .
O17 O 0.9740(2) 0.7610(6) 0.17239(19) 0.101(2) Uani 0.75 1 d P . .
O18 O 0.0661(3) 0.9454(6) 0.3094(4) 0.094(2) Uani 0.50 1 d P . .
O20 O 0.4128(6) 0.0785(12) 0.2112(5) 0.0558(8) Uani 0.25 1 d PU . .
O21 O 0.9481(5) 0.9606(10) 0.2933(5) 0.048(3) Uani 0.25 1 d P . .
O22 O 0.8882(5) 0.7405(11) 0.1904(5) 0.0491(8) Uani 0.25 1 d PU . .
O14' O 0.0000 0.0921(8) 0.2500 0.065(3) Uani 0.50 2 d SP . .

loop_
_atom_site_aniso_label
_atom_site_aniso_U_11
_atom_site_aniso_U_22
_atom_site_aniso_U_33
_atom_site_aniso_U_23
_atom_site_aniso_U_13
_atom_site_aniso_U_12
Gd1 0.01030(6) 0.00958(7) 0.01014(7) -0.00052(5) 0.00231(5) 0.00079(5)
Cu1 0.01426(16) 0.01220(18) 0.01058(16) 0.00129(14) 0.00485(13) 0.00031(14)
Cu2 0.0132(2) 0.0279(3) 0.0145(2) 0.000 0.00500(19) 0.000
C1 0.0136(13) 0.0154(16) 0.0117(13) -0.0012(12) 0.0043(11) -0.0043(12)
C2 0.0126(13) 0.0161(16) 0.0159(14) 0.0011(12) 0.0064(11) -0.0006(12)
C3 0.0188(13) 0.0124(15) 0.0130(13) -0.0010(12) 0.0083(11) -0.0032(12)
C4 0.0167(13) 0.0176(16) 0.0113(13) 0.0008(12) 0.0031(11) -0.0040(13)
C5 0.0136(13) 0.0182(16) 0.0157(14) -0.0001(13) 0.0031(11) -0.0001(13)
C6 0.0177(13) 0.0149(16) 0.0122(14) -0.0012(12) 0.0057(11) -0.0028(12)
C7 0.0156(13) 0.0148(15) 0.0123(14) -0.0013(12) 0.0018(11) -0.0010(12)
C8 0.0185(14) 0.0184(17) 0.0134(14) 0.0007(12) 0.0056(12) -0.0023(13)
C9 0.0196(15) 0.0222(18) 0.0149(14) -0.0030(13) 0.0045(12) -0.0057(13)
C10 0.0215(14) 0.0181(16) 0.0158(14) -0.0051(13) 0.0079(12) -0.0066(13)
C11 0.0220(14) 0.0158(16) 0.0158(14) -0.0021(13) 0.0089(12) -0.0015(13)
C12 0.0146(14) 0.0238(18) 0.0148(15) 0.0022(13) -0.0003(12) -0.0005(13)
C13 0.0148(13) 0.0135(15) 0.0135(14) -0.0008(12) 0.0047(11) -0.0021(12)
C14 0.0155(13) 0.0144(16) 0.0153(14) 0.0015(12) 0.0050(11) -0.0016(12)
C15 0.0156(14) 0.0123(15) 0.0149(14) -0.0034(12) 0.0024(12) 0.0020(12)
C16 0.0235(15) 0.0181(17) 0.0171(15) 0.0052(13) 0.0060(13) 0.0022(13)
C17 0.0227(15) 0.0234(18) 0.0190(15) 0.0087(14) 0.0090(12) 0.0015(14)
C18 0.0149(13) 0.0172(16) 0.0124(14) -0.0008(12) 0.0030(11) -0.0005(12)
C19 0.0119(13) 0.0181(16) 0.0143(14) 0.0002(13) 0.0026(11) -0.0015(12)
C20 0.0151(13) 0.0192(17) 0.0149(14) -0.0001(13) 0.0063(11) -0.0006(13)
C21 0.0143(14) 0.0262(18) 0.0200(16) 0.0071(14) 0.0015(12) 0.0006(14)
C22 0.0095(13) 0.037(2) 0.0193(16) 0.0056(15) 0.0025(12) -0.0025(14)
C23 0.0180(14) 0.0130(16) 0.0172(15) -0.0033(13) 0.0024(12) 0.0017(12)
C24 0.0160(13) 0.0162(16) 0.0104(13) 0.0001(12) 0.0023(11) 0.0003(12)
C25 0.0177(13) 0.0146(16) 0.0103(13) -0.0006(12) 0.0048(11) -0.0005(12)
C26 0.0205(14) 0.0155(16) 0.0156(14) -0.0043(13) 0.0080(12) -0.0005(13)
C27 0.0169(13) 0.0151(16) 0.0129(14) -0.0007(12) 0.0046(11) -0.0030(12)
C28 0.0211(14) 0.0137(16) 0.0171(15) -0.0003(13) 0.0071(12) 0.0035(13)
C29 0.0228(14) 0.0162(16) 0.0175(14) -0.0008(13) 0.0114(12) 0.0011(13)
C30 0.0175(13) 0.0142(16) 0.0125(14) 0.0003(12) 0.0043(11) -0.0017(12)
C31 0.0256(15) 0.0146(16) 0.0184(15) 0.0015(13) 0.0113(12) -0.0020(13)
C32 0.0239(15) 0.0161(16) 0.0146(14) -0.0016(13) 0.0047(12) -0.0009(13)
C33 0.0247(15) 0.0102(15) 0.0151(14) 0.0009(12) 0.0035(12) -0.0016(13)
C34 0.0186(14) 0.0129(16) 0.0147(14) 0.0015(12) 0.0025(12) -0.0055(12)
C35 0.0180(14) 0.0155(16) 0.0145(14) -0.0022(13) 0.0045(12) -0.0037(13)
C36 0.0404(18) 0.0151(17) 0.0198(15) 0.0012(13) 0.0154(14) 0.0062(15)
N1 0.0149(11) 0.0144(13) 0.0104(11) -0.0004(10) 0.0044(9) -0.0011(10)
N2 0.0169(11) 0.0158(14) 0.0124(12) 0.0007(10) 0.0055(10) -0.0024(10)
N3 0.0174(12) 0.0204(14) 0.0157(12) 0.0030(11) 0.0088(10) -0.0017(11)
N4 0.0130(11) 0.0243(15) 0.0130(12) 0.0021(11) 0.0031(10) -0.0039(11)
N5 0.0167(11) 0.0114(13) 0.0166(12) 0.0015(11) 0.0062(10) -0.0007(10)
N6 0.0163(11) 0.0109(13) 0.0132(11) 0.0027(10) 0.0039(10) -0.0002(10)
O1 0.0192(10) 0.0187(12) 0.0158(10) -0.0062(9) 0.0047(8) -0.0029(9)
O2 0.0195(11) 0.0345(14) 0.0325(13) -0.0159(11) 0.0053(10) 0.0028(11)
O3 0.0197(12) 0.067(2) 0.0336(14) -0.0266(14) 0.0009(11) 0.0074(13)
O4 0.0171(11) 0.0318(14) 0.0310(13) -0.0163(12) -0.0043(10) -0.0022(11)
O5 0.0167(10) 0.0212(12) 0.0142(10) -0.0008(9) 0.0009(8) 0.0055(9)
O6 0.0186(11) 0.0254(13) 0.0295(12) 0.0091(11) 0.0005(10) -0.0036(10)
O7 0.0122(9) 0.0234(12) 0.0176(10) 0.0058(9) 0.0027(8) -0.0021(9)
O8 0.0137(9) 0.0203(12) 0.0177(10) 0.0061(9) 0.0027(8) 0.0000(9)
O9 0.0232(10) 0.0146(12) 0.0325(12) 0.0063(10) 0.0152(9) 0.0027(9)
O10 0.0321(11) 0.0134(11) 0.0289(11) 0.0010(9) 0.0222(9) 0.0016(10)
O11 0.0842(16) 0.0283(16) 0.0835(17) -0.0156(14) 0.0718(13) -0.0151(14)
O12 0.0293(12) 0.0152(12) 0.0258(12) -0.0056(10) 0.0050(10) 0.0063(10)
O13 0.0256(11) 0.0336(14) 0.0317(13) 0.0073(11) 0.0132(10) 0.0005(11)
O14 0.0640(9) 0.0659(9) 0.0650(9) -0.0007(7) 0.0213(6) 0.0010(7)
O19 0.0564(17) 0.0375(18) 0.090(2) 0.0135(17) 0.0365(16) 0.0099(15)
O15 0.0410(16) 0.056(2) 0.063(2) 0.0118(17) 0.0133(15) -0.0055(16)
O16 0.039(2) 0.186(7) 0.052(3) -0.018(4) 0.013(2) -0.011(3)
O17 0.111(3) 0.154(5) 0.048(3) 0.020(3) 0.040(2) 0.088(3)
O18 0.092(4) 0.062(5) 0.172(6) 0.052(4) 0.104(4) 0.037(4)
O20 0.0566(10) 0.0556(10) 0.0559(11) 0.0001(7) 0.0190(7) 0.0002(7)
O21 0.052(6) 0.033(6) 0.076(7) 0.015(6) 0.043(5) 0.017(5)
O22 0.0489(10) 0.0491(10) 0.0494(10) -0.0002(7) 0.0161(7) 0.0000(7)
O14' 0.063(6) 0.034(5) 0.070(7) 0.000 -0.020(5) 0.000

loop_
_atom_type_symbol
_atom_type_description
_atom_type_scat_dispersion_real
_atom_type_scat_dispersion_imag
_atom_type_scat_source
C C 0.0033 0.0016 'International Tables Vol C Tables 4.2.6.8 and 6.1.1.4'
H H 0.0000 0.0000 'International Tables Vol C Tables 4.2.6.8 and 6.1.1.4'
N N 0.0061 0.0033 'International Tables Vol C Tables 4.2.6.8 and 6.1.1.4'
O O 0.0106 0.0060 'International Tables Vol C Tables 4.2.6.8 and 6.1.1.4'
Cu Cu 0.3201 1.2651 'International Tables Vol C Tables 4.2.6.8 and 6.1.1.4'
Gd Gd -0.1653 3.9035 'International Tables Vol C Tables 4.2.6.8 and 6.1.1.4'

loop_
_geom_angle_atom_site_label_1
_geom_angle_atom_site_label_2
_geom_angle_atom_site_label_3
_geom_angle
_geom_angle_site_symmetry_1
_geom_angle_site_symmetry_3
_geom_angle_publ_flag
O4 Gd1 O12 80.12(9) . 1_565 ?
O4 Gd1 O5 157.72(9) . . ?
O12 Gd1 O5 77.99(8) 1_565 . ?
O4 Gd1 O13 104.70(9) . . ?
O12 Gd1 O13 81.39(9) 1_565 . ?
O5 Gd1 O13 76.04(8) . . ?
O4 Gd1 O7 128.19(8) . 4_545 ?
O12 Gd1 O7 147.60(7) 1_565 4_545 ?
O5 Gd1 O7 73.96(7) . 4_545 ?
O13 Gd1 O7 76.42(8) . 4_545 ?
O4 Gd1 O10 81.99(9) . . ?
O12 Gd1 O10 131.64(8) 1_565 . ?
O5 Gd1 O10 109.86(8) . . ?
O13 Gd1 O10 146.82(8) . . ?
O7 Gd1 O10 74.28(8) 4_545 . ?
O4 Gd1 O9 88.03(9) . . ?
O12 Gd1 O9 81.83(9) 1_565 . ?
O5 Gd1 O9 84.87(8) . . ?
O13 Gd1 O9 156.79(8) . . ?
O7 Gd1 O9 111.09(8) 4_545 . ?
O10 Gd1 O9 52.95(8) . . ?
O4 Gd1 O8 77.70(8) . 4_545 ?
O12 Gd1 O8 140.10(8) 1_565 4_545 ?
O5 Gd1 O8 122.60(7) . 4_545 ?
O13 Gd1 O8 72.84(8) . 4_545 ?
O7 Gd1 O8 52.61(7) 4_545 4_545 ?
O10 Gd1 O8 77.14(8) . 4_545 ?
O9 Gd1 O8 129.61(7) . 4_545 ?
O4 Gd1 C24 103.29(9) . 4_545 ?
O12 Gd1 C24 153.38(9) 1_565 4_545 ?
O5 Gd1 C24 98.13(8) . 4_545 ?
O13 Gd1 C24 72.17(9) . 4_545 ?
O7 Gd1 C24 26.26(7) 4_545 4_545 ?
O10 Gd1 C24 74.67(8) . 4_545 ?
O9 Gd1 C24 124.38(9) . 4_545 ?
O8 Gd1 C24 26.36(7) 4_545 4_545 ?
O1 Cu1 N1 90.13(10) 4_646 . ?
O1 Cu1 N6 92.99(10) 4_646 3 ?
N1 Cu1 N6 167.34(10) . 3 ?
O1 Cu1 N5 163.33(9) 4_646 3 ?
N1 Cu1 N5 92.49(11) . 3 ?
N6 Cu1 N5 81.10(11) 3 3 ?
O1 Cu1 N2 94.53(10) 4_646 . ?
N1 Cu1 N2 78.12(10) . . ?
N6 Cu1 N2 113.81(10) 3 . ?
N5 Cu1 N2 102.12(10) 3 . ?
O14' Cu2 N3 92.69(9) . 2 ?
O14' Cu2 N3 92.69(8) . . ?
N3 Cu2 N3 174.61(17) 2 . ?
O14' Cu2 N4 128.03(8) . 2 ?
N3 Cu2 N4 79.69(10) 2 2 ?
N3 Cu2 N4 96.96(10) . 2 ?
O14' Cu2 N4 128.03(8) . . ?
N3 Cu2 N4 96.96(10) 2 . ?
N3 Cu2 N4 79.69(10) . . ?
N4 Cu2 N4 103.94(16) 2 . ?
O14' Cu2 O14 37.95(13) . 2 ?
N3 Cu2 O14 94.07(14) 2 2 ?
N3 Cu2 O14 90.18(15) . 2 ?
N4 Cu2 O14 164.94(16) 2 2 ?
N4 Cu2 O14 90.34(15) . 2 ?
O14' Cu2 O14 37.95(13) . . ?
N3 Cu2 O14 90.18(15) 2 . ?
N3 Cu2 O14 94.07(14) . . ?
N4 Cu2 O14 90.34(15) 2 . ?
N4 Cu2 O14 164.94(16) . . ?
O14 Cu2 O14 75.9(3) 2 . ?
N1 C1 C2 121.2(3) . . ?
N1 C1 C6 115.1(3) . . ?
C2 C1 C6 123.7(3) . . ?
C1 C2 C3 118.9(3) . . ?
C4 C3 C2 119.3(3) . . ?
C4 C3 C11 119.7(3) . . ?
C2 C3 C11 120.9(3) . . ?
C5 C4 C3 118.8(3) . . ?
N1 C5 C4 122.3(3) . . ?
N2 C6 C7 122.1(3) . . ?
N2 C6 C1 115.2(3) . . ?
C7 C6 C1 122.6(3) . . ?
C6 C7 C8 119.5(3) . . ?
C7 C8 C9 118.3(3) . . ?
C7 C8 C12 121.2(3) . . ?
C9 C8 C12 120.4(3) . . ?
C10 C9 C8 118.9(3) . . ?
N2 C10 C9 122.9(3) . . ?
O2 C11 O1 125.4(3) . . ?
O2 C11 C3 120.5(3) . . ?
O1 C11 C3 114.2(3) . . ?
O3 C12 O4 126.2(3) . . ?
O3 C12 C8 118.3(3) . . ?
O4 C12 C8 115.5(3) . . ?
N3 C13 C14 121.3(3) . . ?
N3 C13 C18 115.1(3) . . ?
C14 C13 C18 123.6(3) . . ?
C15 C14 C13 118.9(3) . . ?
C16 C15 C14 118.9(3) . . ?
C16 C15 C23 119.8(3) . . ?
C14 C15 C23 121.3(3) . . ?
C17 C16 C15 119.7(3) . . ?
N3 C17 C16 122.0(3) . . ?
N4 C18 C19 122.0(3) . . ?
N4 C18 C13 114.5(3) . . ?
C19 C18 C13 123.4(3) . . ?
C18 C19 C20 119.4(3) . . ?
C21 C20 C19 118.6(3) . . ?
C21 C20 C24 121.8(3) . . ?
C19 C20 C24 119.6(3) . . ?
C22 C21 C20 118.7(3) . . ?
N4 C22 C21 123.1(3) . . ?
O6 C23 O5 126.6(3) . . ?
O6 C23 C15 118.1(3) . . ?
O5 C23 C15 115.3(3) . . ?
O7 C24 O8 122.2(3) . . ?
O7 C24 C20 118.7(3) . . ?
O8 C24 C20 119.1(3) . . ?
O7 C24 Gd1 60.45(16) . 4 ?
O8 C24 Gd1 61.81(17) . 4 ?
C20 C24 Gd1 176.7(2) . 4 ?
N5 C25 C26 121.7(3) . . ?
N5 C25 C30 114.9(3) . . ?
C26 C25 C30 123.2(3) . . ?
C25 C26 C27 119.2(3) . . ?
C28 C27 C26 118.7(3) . . ?
C28 C27 C35 121.4(3) . . ?
C26 C27 C35 119.7(3) . . ?
C29 C28 C27 119.4(3) . . ?
N5 C29 C28 122.4(3) . . ?
N6 C30 C31 121.4(3) . . ?
N6 C30 C25 114.5(3) . . ?
C31 C30 C25 124.0(3) . . ?
C30 C31 C32 119.8(3) . . ?
C31 C32 C33 118.3(3) . . ?
C31 C32 C36 120.1(3) . . ?
C33 C32 C36 121.6(3) . . ?
C34 C33 C32 119.0(3) . . ?
N6 C34 C33 122.5(3) . . ?
O9 C35 O10 122.6(3) . . ?
O9 C35 C27 119.2(3) . . ?
O10 C35 C27 118.1(3) . . ?
O11 C36 O12 126.6(4) . . ?
O11 C36 C32 117.6(3) . . ?
O12 C36 C32 115.8(3) . . ?
C5 N1 C1 119.2(3) . . ?
C5 N1 Cu1 122.5(2) . . ?
C1 N1 Cu1 118.13(19) . . ?
C10 N2 C6 118.2(3) . . ?
C10 N2 Cu1 129.6(2) . . ?
C6 N2 Cu1 112.13(18) . . ?
C17 N3 C13 119.2(3) . . ?
C17 N3 Cu2 123.0(2) . . ?
C13 N3 Cu2 117.72(19) . . ?
C22 N4 C18 118.1(3) . . ?
C22 N4 Cu2 128.9(2) . . ?
C18 N4 Cu2 113.0(2) . . ?
C29 N5 C25 118.4(3) . . ?
C29 N5 Cu1 128.3(2) . 3_445 ?
C25 N5 Cu1 113.2(2) . 3_445 ?
C34 N6 C30 118.8(3) . . ?
C34 N6 Cu1 126.5(2) . 3_445 ?
C30 N6 Cu1 114.5(2) . 3_445 ?
C11 O1 Cu1 117.9(2) . 4_656 ?
C12 O4 Gd1 160.4(2) . . ?
C23 O5 Gd1 138.1(2) . . ?
C24 O7 Gd1 93.29(18) . 4 ?
C24 O8 Gd1 91.83(18) . 4 ?
C35 O9 Gd1 92.2(2) . . ?
C35 O10 Gd1 92.16(19) . . ?
C36 O12 Gd1 146.8(2) . 1_545 ?
O14' O14 Cu2 58.7(4) . . ?
O14 O14' O14 166.8(9) . 2 ?
O14 O14' Cu2 83.4(4) . . ?
O14 O14' Cu2 83.4(4) 2 . ?

loop_
_geom_bond_atom_site_label_1
_geom_bond_atom_site_label_2
_geom_bond_distance
_geom_bond_site_symmetry_2
_geom_bond_publ_flag
Gd1 O4 2.256(2) . ?
Gd1 O12 2.315(2) 1_565 ?
Gd1 O5 2.356(2) . ?
Gd1 O13 2.453(3) . ?
Gd1 O7 2.472(2) 4_545 ?
Gd1 O10 2.476(2) . ?
Gd1 O9 2.477(2) . ?
Gd1 O8 2.502(2) 4_545 ?
Gd1 C24 2.837(3) 4_545 ?
Cu1 O1 1.949(2) 4_646 ?
Cu1 N1 1.995(3) . ?
Cu1 N6 1.996(3) 3 ?
Cu1 N5 2.029(3) 3 ?
Cu1 N2 2.187(3) . ?
Cu2 O14' 1.969(9) . ?
Cu2 N3 1.974(2) 2 ?
Cu2 N3 1.974(2) . ?
Cu2 N4 2.123(3) 2 ?
Cu2 N4 2.123(3) . ?
Cu2 O14 2.290(5) 2 ?
Cu2 O14 2.290(5) . ?
C1 N1 1.356(4) . ?
C1 C2 1.387(5) . ?
C1 C6 1.486(4) . ?
C2 C3 1.389(4) . ?
C3 C4 1.386(4) . ?
C3 C11 1.504(5) . ?
C4 C5 1.377(5) . ?
C5 N1 1.340(4) . ?
C6 N2 1.352(4) . ?
C6 C7 1.385(4) . ?
C7 C8 1.387(4) . ?
C8 C9 1.396(5) . ?
C8 C12 1.521(4) . ?
C9 C10 1.383(4) . ?
C10 N2 1.340(4) . ?
C11 O2 1.242(4) . ?
C11 O1 1.270(4) . ?
C12 O3 1.237(5) . ?
C12 O4 1.248(4) . ?
C13 N3 1.350(4) . ?
C13 C14 1.397(4) . ?
C13 C18 1.494(4) . ?
C14 C15 1.391(4) . ?
C15 C16 1.384(5) . ?
C15 C23 1.513(4) . ?
C16 C17 1.372(5) . ?
C17 N3 1.349(4) . ?
C18 N4 1.351(4) . ?
C18 C19 1.379(5) . ?
C19 C20 1.390(4) . ?
C20 C21 1.389(4) . ?
C20 C24 1.507(5) . ?
C21 C22 1.378(5) . ?
C22 N4 1.342(4) . ?
C23 O6 1.242(4) . ?
C23 O5 1.272(4) . ?
C24 O7 1.257(4) . ?
C24 O8 1.261(3) . ?
C24 Gd1 2.837(3) 4 ?
C25 N5 1.352(4) . ?
C25 C26 1.386(5) . ?
C25 C30 1.487(4) . ?
C26 C27 1.388(5) . ?
C27 C28 1.385(5) . ?
C27 C35 1.513(5) . ?
C28 C29 1.371(5) . ?
C29 N5 1.350(4) . ?
C30 N6 1.351(4) . ?
C30 C31 1.383(5) . ?
C31 C32 1.388(5) . ?
C32 C33 1.393(5) . ?
C32 C36 1.517(5) . ?
C33 C34 1.379(5) . ?
C34 N6 1.342(4) . ?
C35 O9 1.256(4) . ?
C35 O10 1.261(4) . ?
C36 O11 1.246(5) . ?
C36 O12 1.260(4) . ?
N5 Cu1 2.029(3) 3_445 ?
N6 Cu1 1.996(3) 3_445 ?
O1 Cu1 1.949(2) 4_656 ?
O7 Gd1 2.472(2) 4 ?
O8 Gd1 2.502(2) 4 ?
O12 Gd1 2.315(2) 1_545 ?
O14 O14' 1.417(5) . ?
O14' O14 1.417(5) 2 ?

loop_
_geom_torsion_atom_site_label_1
_geom_torsion_atom_site_label_2
_geom_torsion_atom_site_label_3
_geom_torsion_atom_site_label_4
_geom_torsion
_geom_torsion_site_symmetry_1
_geom_torsion_site_symmetry_2
_geom_torsion_site_symmetry_3
_geom_torsion_site_symmetry_4
_geom_torsion_publ_flag
N1 C1 C2 C3 -2.5(5) . . . . ?
C6 C1 C2 C3 176.3(3) . . . . ?
C1 C2 C3 C4 -2.9(5) . . . . ?
C1 C2 C3 C11 173.9(3) . . . . ?
C2 C3 C4 C5 5.2(5) . . . . ?
C11 C3 C4 C5 -171.7(3) . . . . ?
C3 C4 C5 N1 -2.2(5) . . . . ?
N1 C1 C6 N2 -4.4(4) . . . . ?
C2 C1 C6 N2 176.7(3) . . . . ?
N1 C1 C6 C7 171.5(3) . . . . ?
C2 C1 C6 C7 -7.4(5) . . . . ?
N2 C6 C7 C8 1.6(5) . . . . ?
C1 C6 C7 C8 -174.0(3) . . . . ?
C6 C7 C8 C9 0.6(5) . . . . ?
C6 C7 C8 C12 178.6(3) . . . . ?
C7 C8 C9 C10 -1.5(5) . . . . ?
C12 C8 C9 C10 -179.5(3) . . . . ?
C8 C9 C10 N2 0.2(5) . . . . ?
C4 C3 C11 O2 -172.5(3) . . . . ?
C2 C3 C11 O2 10.7(5) . . . . ?
C4 C3 C11 O1 8.3(4) . . . . ?
C2 C3 C11 O1 -168.5(3) . . . . ?
C7 C8 C12 O3 -2.0(5) . . . . ?
C9 C8 C12 O3 175.9(3) . . . . ?
C7 C8 C12 O4 177.9(3) . . . . ?
C9 C8 C12 O4 -4.1(5) . . . . ?
N3 C13 C14 C15 -1.3(5) . . . . ?
C18 C13 C14 C15 177.1(3) . . . . ?
C13 C14 C15 C16 0.5(5) . . . . ?
C13 C14 C15 C23 -177.8(3) . . . . ?
C14 C15 C16 C17 0.5(5) . . . . ?
C23 C15 C16 C17 178.9(3) . . . . ?
C15 C16 C17 N3 -0.8(5) . . . . ?
N3 C13 C18 N4 1.7(4) . . . . ?
C14 C13 C18 N4 -176.8(3) . . . . ?
N3 C13 C18 C19 -179.8(3) . . . . ?
C14 C13 C18 C19 1.7(5) . . . . ?
N4 C18 C19 C20 2.1(5) . . . . ?
C13 C18 C19 C20 -176.3(3) . . . . ?
C18 C19 C20 C21 -1.4(5) . . . . ?
C18 C19 C20 C24 177.6(3) . . . . ?
C19 C20 C21 C22 -0.2(5) . . . . ?
C24 C20 C21 C22 -179.3(3) . . . . ?
C20 C21 C22 N4 1.4(6) . . . . ?
C16 C15 C23 O6 -172.0(3) . . . . ?
C14 C15 C23 O6 6.3(5) . . . . ?
C16 C15 C23 O5 6.3(5) . . . . ?
C14 C15 C23 O5 -175.4(3) . . . . ?
C21 C20 C24 O7 -177.2(3) . . . . ?
C19 C20 C24 O7 3.7(5) . . . . ?
C21 C20 C24 O8 3.7(5) . . . . ?
C19 C20 C24 O8 -175.4(3) . . . . ?
C21 C20 C24 Gd1 109(3) . . . 4 ?
C19 C20 C24 Gd1 -70(4) . . . 4 ?
N5 C25 C26 C27 -5.6(4) . . . . ?
C30 C25 C26 C27 169.4(3) . . . . ?
C25 C26 C27 C28 2.9(4) . . . . ?
C25 C26 C27 C35 -172.1(3) . . . . ?
C26 C27 C28 C29 2.1(4) . . . . ?
C35 C27 C28 C29 177.0(3) . . . . ?
C27 C28 C29 N5 -4.9(4) . . . . ?
N5 C25 C30 N6 0.9(4) . . . . ?
C26 C25 C30 N6 -174.4(3) . . . . ?
N5 C25 C30 C31 178.1(3) . . . . ?
C26 C25 C30 C31 2.7(4) . . . . ?
N6 C30 C31 C32 2.9(4) . . . . ?
C25 C30 C31 C32 -174.0(3) . . . . ?
C30 C31 C32 C33 -0.6(4) . . . . ?
C30 C31 C32 C36 179.2(3) . . . . ?
C31 C32 C33 C34 -1.8(4) . . . . ?
C36 C32 C33 C34 178.4(3) . . . . ?
C32 C33 C34 N6 2.3(4) . . . . ?
C28 C27 C35 O9 -10.2(4) . . . . ?
C26 C27 C35 O9 164.6(3) . . . . ?
C28 C27 C35 O10 172.9(3) . . . . ?
C26 C27 C35 O10 -12.3(4) . . . . ?
C31 C32 C36 O11 17.1(5) . . . . ?
C33 C32 C36 O11 -163.1(3) . . . . ?
C31 C32 C36 O12 -162.0(3) . . . . ?
C33 C32 C36 O12 17.8(4) . . . . ?
C4 C5 N1 C1 -3.2(5) . . . . ?
C4 C5 N1 Cu1 171.3(2) . . . . ?
C2 C1 N1 C5 5.6(5) . . . . ?
C6 C1 N1 C5 -173.4(3) . . . . ?
C2 C1 N1 Cu1 -169.2(2) . . . . ?
C6 C1 N1 Cu1 11.9(4) . . . . ?
O1 Cu1 N1 C5 80.1(3) 4_646 . . . ?
N6 Cu1 N1 C5 -24.3(6) 3 . . . ?
N5 Cu1 N1 C5 -83.5(3) 3 . . . ?
N2 Cu1 N1 C5 174.7(3) . . . . ?
O1 Cu1 N1 C1 -105.3(2) 4_646 . . . ?
N6 Cu1 N1 C1 150.3(4) 3 . . . ?
N5 Cu1 N1 C1 91.1(2) 3 . . . ?
N2 Cu1 N1 C1 -10.7(2) . . . . ?
C9 C10 N2 C6 2.0(5) . . . . ?
C9 C10 N2 Cu1 178.5(2) . . . . ?
C7 C6 N2 C10 -2.9(5) . . . . ?
C1 C6 N2 C10 173.1(3) . . . . ?
C7 C6 N2 Cu1 -180.0(2) . . . . ?
C1 C6 N2 Cu1 -4.1(3) . . . . ?
O1 Cu1 N2 C10 -79.8(3) 4_646 . . . ?
N1 Cu1 N2 C10 -168.9(3) . . . . ?
N6 Cu1 N2 C10 15.5(3) 3 . . . ?
N5 Cu1 N2 C10 101.0(3) 3 . . . ?
O1 Cu1 N2 C6 97.0(2) 4_646 . . . ?
N1 Cu1 N2 C6 7.8(2) . . . . ?
N6 Cu1 N2 C6 -167.8(2) 3 . . . ?
N5 Cu1 N2 C6 -82.2(2) 3 . . . ?
C16 C17 N3 C13 0.0(5) . . . . ?
C16 C17 N3 Cu2 -177.0(3) . . . . ?
C14 C13 N3 C17 1.0(5) . . . . ?
C18 C13 N3 C17 -177.5(3) . . . . ?
C14 C13 N3 Cu2 178.2(2) . . . . ?
C18 C13 N3 Cu2 -0.3(4) . . . . ?
O14' Cu2 N3 C17 -55.4(3) . . . . ?
N3 Cu2 N3 C17 124.6(3) 2 . . . ?
N4 Cu2 N3 C17 73.4(3) 2 . . . ?
N4 Cu2 N3 C17 176.4(3) . . . . ?
O14 Cu2 N3 C17 -93.3(3) 2 . . . ?
O14 Cu2 N3 C17 -17.4(3) . . . . ?
O14' Cu2 N3 C13 127.5(2) . . . . ?
N3 Cu2 N3 C13 -52.5(2) 2 . . . ?
N4 Cu2 N3 C13 -103.7(2) 2 . . . ?
N4 Cu2 N3 C13 -0.7(2) . . . . ?
O14 Cu2 N3 C13 89.6(3) 2 . . . ?
O14 Cu2 N3 C13 165.5(3) . . . . ?
C21 C22 N4 C18 -0.8(5) . . . . ?
C21 C22 N4 Cu2 178.9(3) . . . . ?
C19 C18 N4 C22 -1.0(5) . . . . ?
C13 C18 N4 C22 177.5(3) . . . . ?
C19 C18 N4 Cu2 179.3(3) . . . . ?
C13 C18 N4 Cu2 -2.2(3) . . . . ?
O14' Cu2 N4 C22 96.6(3) . . . . ?
N3 Cu2 N4 C22 -2.3(3) 2 . . . ?
N3 Cu2 N4 C22 -178.1(3) . . . . ?
N4 Cu2 N4 C22 -83.4(3) 2 . . . ?
O14 Cu2 N4 C22 91.8(3) 2 . . . ?
O14 Cu2 N4 C22 115.5(6) . . . . ?
O14' Cu2 N4 C18 -83.7(2) . . . . ?
N3 Cu2 N4 C18 177.3(2) 2 . . . ?
N3 Cu2 N4 C18 1.6(2) . . . . ?
N4 Cu2 N4 C18 96.3(2) 2 . . . ?
O14 Cu2 N4 C18 -88.5(2) 2 . . . ?
O14 Cu2 N4 C18 -64.9(6) . . . . ?
C28 C29 N5 C25 2.4(4) . . . . ?
C28 C29 N5 Cu1 -179.0(2) . . . 3_445 ?
C26 C25 N5 C29 2.9(4) . . . . ?
C30 C25 N5 C29 -172.5(2) . . . . ?
C26 C25 N5 Cu1 -175.8(2) . . . 3_445 ?
C30 C25 N5 Cu1 8.8(3) . . . 3_445 ?
C33 C34 N6 C30 0.0(4) . . . . ?
C33 C34 N6 Cu1 -174.3(2) . . . 3_445 ?
C31 C30 N6 C34 -2.6(4) . . . . ?
C25 C30 N6 C34 174.6(2) . . . . ?
C31 C30 N6 Cu1 172.4(2) . . . 3_445 ?
C25 C30 N6 Cu1 -10.4(3) . . . 3_445 ?
O2 C11 O1 Cu1 -4.2(5) . . . 4_656 ?
C3 C11 O1 Cu1 174.9(2) . . . 4_656 ?
O3 C12 O4 Gd1 31.2(10) . . . . ?
C8 C12 O4 Gd1 -148.8(6) . . . . ?
O12 Gd1 O4 C12 0.9(8) 1_565 . . . ?
O5 Gd1 O4 C12 -9.8(9) . . . . ?
O13 Gd1 O4 C12 79.2(8) . . . . ?
O7 Gd1 O4 C12 163.4(7) 4_545 . . . ?
O10 Gd1 O4 C12 -133.9(8) . . . . ?
O9 Gd1 O4 C12 -81.1(8) . . . . ?
O8 Gd1 O4 C12 147.6(8) 4_545 . . . ?
C24 Gd1 O4 C12 154.0(8) 4_545 . . . ?
O6 C23 O5 Gd1 1.9(6) . . . . ?
C15 C23 O5 Gd1 -176.1(2) . . . . ?
O4 Gd1 O5 C23 80.3(4) . . . . ?
O12 Gd1 O5 C23 69.5(3) 1_565 . . . ?
O13 Gd1 O5 C23 -14.5(3) . . . . ?
O7 Gd1 O5 C23 -94.1(3) 4_545 . . . ?
O10 Gd1 O5 C23 -160.3(3) . . . . ?
O9 Gd1 O5 C23 152.2(3) . . . . ?
O8 Gd1 O5 C23 -73.1(3) 4_545 . . . ?
C24 Gd1 O5 C23 -83.7(3) 4_545 . . . ?
O8 C24 O7 Gd1 2.7(3) . . . 4 ?
C20 C24 O7 Gd1 -176.3(3) . . . 4 ?
O7 C24 O8 Gd1 -2.7(3) . . . 4 ?
C20 C24 O8 Gd1 176.4(3) . . . 4 ?
O10 C35 O9 Gd1 2.5(3) . . . . ?
C27 C35 O9 Gd1 -174.3(2) . . . . ?
O4 Gd1 O9 C35 -82.78(18) . . . . ?
O12 Gd1 O9 C35 -163.07(18) 1_565 . . . ?
O5 Gd1 O9 C35 118.36(18) . . . . ?
O13 Gd1 O9 C35 152.9(2) . . . . ?
O7 Gd1 O9 C35 47.75(18) 4_545 . . . ?
O10 Gd1 O9 C35 -1.33(16) . . . . ?
O8 Gd1 O9 C35 -10.5(2) 4_545 . . . ?
C24 Gd1 O9 C35 22.0(2) 4_545 . . . ?
O9 C35 O10 Gd1 -2.5(3) . . . . ?
C27 C35 O10 Gd1 174.3(2) . . . . ?
O4 Gd1 O10 C35 94.92(18) . . . . ?
O12 Gd1 O10 C35 25.8(2) 1_565 . . . ?
O5 Gd1 O10 C35 -65.60(18) . . . . ?
O13 Gd1 O10 C35 -160.41(17) . . . . ?
O7 Gd1 O10 C35 -131.59(18) 4_545 . . . ?
O9 Gd1 O10 C35 1.33(16) . . . . ?
O8 Gd1 O10 C35 174.06(18) 4_545 . . . ?
C24 Gd1 O10 C35 -158.86(18) 4_545 . . . ?
O11 C36 O12 Gd1 40.4(6) . . . 1_545 ?
C32 C36 O12 Gd1 -140.6(3) . . . 1_545 ?
N3 Cu2 O14 O14' 94.15(17) 2 . . . ?
N3 Cu2 O14 O14' -89.16(17) . . . . ?
N4 Cu2 O14 O14' 173.84(16) 2 . . . ?
N4 Cu2 O14 O14' -24.4(6) . . . . ?
O14 Cu2 O14 O14' 0.000(1) 2 . . . ?
Cu2 O14 O14' O14 0.000(5) . . . 2 ?
N3 Cu2 O14' O14 -86.8(2) 2 . . . ?
N3 Cu2 O14' O14 93.2(2) . . . . ?
N4 Cu2 O14' O14 -7.8(2) 2 . . . ?
N4 Cu2 O14' O14 172.2(2) . . . . ?
O14 Cu2 O14' O14 180.0 2 . . . ?
N3 Cu2 O14' O14 93.2(2) 2 . . 2 ?
N3 Cu2 O14' O14 -86.8(2) . . . 2 ?
N4 Cu2 O14' O14 172.2(2) 2 . . 2 ?
N4 Cu2 O14' O14 -7.8(2) . . . 2 ?
O14 Cu2 O14' O14 180.000(1) . . . 2 ?
